data_2007868
loop_
_publ_author_name
'Caruso, Francesco'
'Rossi, Miriam'

_publ_section_title
;
 Bis(4-chlorophenyl)(5-pyrimidinyl)methanol
;
_journal_issue 11
_journal_name_full 'Acta Crystallographica Section C'
_journal_page_first 1668
_journal_page_last 1670
_journal_paper_doi 10.1107/S0108270198003485
_journal_volume 54
_journal_year 1998
_chemical_formula_moiety 'C17 H12 Cl2 N2 O'
_chemical_formula_sum 'C17 H12 Cl2 N2 O'
_chemical_formula_weight 331.20
_chemical_name_systematic ' \alpha, \alpha-bis(4-chlorophenyl)-5-pyrimidinemethanol'
_space_group_crystal_system monoclinic
_space_group_IT_number 14
_space_group_name_Hall '-P 2yn'
_space_group_name_H-M_alt 'P 1 21/n 1'
_symmetry_space_group_name_Hall '-P 2yn'
_symmetry_space_group_name_H-M 'P 1 21/n 1'
_cell_angle_alpha 90
_cell_angle_beta 98.759(6)
_cell_angle_gamma 90
_cell_formula_units_Z 4
_cell_length_a 6.5872(6)
_cell_length_b 16.060(2)
_cell_length_c 14.8760(10)
_cell_measurement_reflns_used 25
_cell_measurement_temperature 293
_cell_measurement_theta_max 40.0
_cell_measurement_theta_min 36.9
_cell_volume 1555.4(3)
_computing_cell_refinement 'MSC/AFC Diffractometer Control Software'
_computing_data_collection
;
MSC/AFC Diffractometer Control Software
(Molecular Structure Corporation, 1988)
;
_computing_data_reduction 'TEXSAN (Molecular Structure Corporation, 1985)'
_computing_molecular_graphics 'VIEW (Carrell, 1976)'
_computing_publication_material CAOS
_computing_structure_refinement 'CAOS (Camalli & Spagna, 1994)'
_computing_structure_solution TEXSAN
_diffrn_ambient_temperature 293
_diffrn_measurement_device 'Rigaku AFC-5R'
_diffrn_measurement_method \q-2\q
_diffrn_radiation_monochromator 'equatorial mounted graphite'
_diffrn_radiation_source '12Kw rotating anode generator'
_diffrn_radiation_type CuK\a
_diffrn_radiation_wavelength 1.54178
_diffrn_reflns_av_R_equivalents 0.15
_diffrn_reflns_limit_h_max 7
_diffrn_reflns_limit_h_min 0
_diffrn_reflns_limit_k_max 18
_diffrn_reflns_limit_k_min 0
_diffrn_reflns_limit_l_max 16
_diffrn_reflns_limit_l_min -17
_diffrn_reflns_number 2952
_diffrn_reflns_reduction_process 'TEXSAN (Molecular Structure Corp. 1985)'
_diffrn_reflns_theta_max 62
_diffrn_reflns_theta_min 2.5
_diffrn_standards_decay_% none
_diffrn_standards_interval_count 150
_diffrn_standards_number 3
_exptl_absorpt_coefficient_mu 3.782
_exptl_absorpt_correction_T_max 0.685
_exptl_absorpt_correction_T_min 0.366
_exptl_absorpt_correction_type '\y scan (TEXSAN; Molecular Structure Corporation, 1985)'
_exptl_crystal_colour colorless
_exptl_crystal_density_diffrn 1.409
_exptl_crystal_density_method 'not measured'
_exptl_crystal_description plate
_exptl_crystal_F_000 680
_exptl_crystal_size_max 0.35
_exptl_crystal_size_mid 0.25
_exptl_crystal_size_min 0.10
_refine_diff_density_max .429
_refine_diff_density_min -.451
_refine_ls_extinction_method none
_refine_ls_goodness_of_fit_all 1.000
_refine_ls_goodness_of_fit_obs 1.000
_refine_ls_hydrogen_treatment 'H atoms rigid to parent C atom'
_refine_ls_matrix_type full
_refine_ls_number_parameters 202
_refine_ls_number_reflns 2000
_refine_ls_R_factor_all 0.072
_refine_ls_R_factor_obs 0.072
_refine_ls_shift/esd_max .04
_refine_ls_shift/esd_mean .01
_refine_ls_structure_factor_coef F
_refine_ls_weighting_details 'w = 1/(0.02726 + 0.08651F~o~ + 0.00329F~o~^2^)'
_refine_ls_weighting_scheme calc
_refine_ls_wR_factor_all 0.098
_refine_ls_wR_factor_obs 0.098
_reflns_number_observed 2000
_reflns_number_total 2561
_reflns_observed_criterion I>2\s(I)
_cod_data_source_file sx1057.cif
_cod_data_source_block sx1057
_cod_depositor_comments
;
The following automatic conversions were performed:
'_atom_site_thermal_displace_type' value 'uani' changed to 'Uani'
according to '/home/saulius/struct/CIF-dictionaries/cif_core.dic'
dictionary named 'cif_core.dic' version 2.4.1 from 2010-06-29 (22
times).

'_atom_site_thermal_displace_type' value 'uiso' changed to 'Uiso'
according to '/home/saulius/struct/CIF-dictionaries/cif_core.dic'
dictionary named 'cif_core.dic' version 2.4.1 from 2010-06-29 (12 times).

Automatic conversion script
Id: cif_fix_enum 1527 2010-12-29 10:47:43Z saulius 

The following automatic conversions were performed:

'_refine_ls_matrix_type' value 'Full' changed to 'full' according to
/home/saulius/struct/CIF-dictionaries/cif_core.dic dictionary named
'cif_core.dic' version 2.4.1 from
2010-06-29.

'_atom_site_thermal_displace_type' value 'uani' changed
to 'Uani' according to
/home/saulius/struct/CIF-dictionaries/cif_core.dic dictionary named
'cif_core.dic' version 2.4.1 from 2010-06-29 (22
times).

'_atom_site_thermal_displace_type' value 'uiso' changed to
'Uiso' according to
/home/saulius/struct/CIF-dictionaries/cif_core.dic dictionary named
'cif_core.dic' version 2.4.1 from 2010-06-29 (12 times).

Automatic conversion script
Id: cif_fix_values 1715 2011-07-08 13:25:40Z adriana 

The following automatic conversions were performed:

'_refine_ls_weighting_scheme' value 'w = 1/(0.02726 + 0.08651F~o~ +
0.00329F~o~^2^)' was changed to 'calc'. New tag
'_refine_ls_weighting_details' was created. The value of the new tag
was set to 'w = 1/(0.02726 + 0.08651F~o~ + 0.00329F~o~^2^)'.

Automatic conversion script
Id: cif_fix_values 3143 2015-03-26 13:38:13Z robertas 
;
_cod_original_cell_volume 1555.4(6)
_cod_original_sg_symbol_H-M 'P 21/n'
_cod_database_code 2007868

loop_
_space_group_symop_id
_space_group_symop_operation_xyz
1 +x,+y,+z
2 1/2-x,1/2+y,1/2-z
3 -x,-y,-z
4 x+1/2,-y+1/2,z+1/2

loop_
_atom_site_aniso_label
_atom_site_aniso_U_11
_atom_site_aniso_U_22
_atom_site_aniso_U_33
_atom_site_aniso_U_12
_atom_site_aniso_U_13
_atom_site_aniso_U_23
Cl(1) 0.0797(8) 0.0877(9) 0.0634(7) 0.0278(6) 0.0142(6) -0.0283(6)
Cl(2) 0.1190(10) 0.0703(8) 0.0550(7) -0.0222(7) 0.0278(7) 0.0105(5)
O(1) 0.0360(10) 0.0470(10) 0.0430(10) 0.0100(10) 0.0010(10) -0.0010(10)
N(1) 0.0370(10) 0.046(2) 0.057(2) -0.0010(10) 0.0080(10) -0.0060(10)
N(2) 0.043(2) 0.044(2) 0.095(3) 0.0000(10) 0.009(2) -0.024(2)
C(1) 0.0330(10) 0.037(2) 0.038(2) -0.0030(10) 0.0080(10) -0.0040(10)
C(2) 0.043(2) 0.044(2) 0.042(2) 0.008(2) 0.0080(10) 0.0020(10)
C(3) 0.051(2) 0.044(2) 0.060(2) 0.010(2) 0.010(2) -0.003(2)
C(4) 0.041(2) 0.052(2) 0.054(2) 0.007(2) 0.008(2) -0.020(2)
C(5) 0.058(2) 0.063(2) 0.039(2) 0.004(2) 0.007(2) -0.006(2)
C(6) 0.051(2) 0.045(2) 0.038(2) 0.007(2) 0.0060(10) -0.0030(10)
C(7) 0.036(2) 0.035(2) 0.039(2) 0.0010(10) 0.0070(10) -0.0040(10)
C(8) 0.046(2) 0.066(2) 0.040(2) -0.009(2) 0.005(2) 0.000(2)
C(9) 0.065(2) 0.068(3) 0.039(2) -0.012(2) 0.004(2) -0.001(2)
C(10) 0.066(2) 0.048(2) 0.045(2) -0.002(2) 0.021(2) 0.000(2)
C(11) 0.049(2) 0.038(2) 0.058(2) 0.000(2) 0.015(2) -0.003(2)
C(12) 0.039(2) 0.038(2) 0.044(2) 0.0020(10) 0.0050(10) -0.0010(10)
C(13) 0.038(2) 0.035(2) 0.034(2) 0.0040(10) 0.0070(10) 0.0010(10)
C(14) 0.037(2) 0.035(2) 0.061(2) 0.0030(10) 0.006(2) -0.0090(10)
C(15) 0.046(2) 0.045(2) 0.060(2) -0.004(2) 0.003(2) -0.006(2)
C(16) 0.043(2) 0.045(2) 0.074(3) 0.003(2) 0.014(2) -0.018(2)
C(17) 0.0330(10) 0.035(2) 0.038(2) 0.0050(10) 0.0060(10) -0.0020(10)

loop_
_atom_site_label
_atom_site_fract_x
_atom_site_fract_y
_atom_site_fract_z
_atom_site_U_iso_or_equiv
_atom_site_thermal_displace_type
_atom_site_occupancy
Cl(1) 0.8026(2) 0.03280(10) -0.10830(10) 0.0766(5) Uani 1.000
Cl(2) 0.2200(2) 0.06120(10) 0.46090(10) 0.0800(10) Uani 1.000
O(1) 0.2715(3) 0.3009(2) 0.0986(2) 0.0420(10) Uani 1.000
N(1) 0.9609(4) 0.3752(2) 0.1858(2) 0.0470(10) Uani 1.000
N(2) 0.7057(5) 0.4672(2) 0.2211(3) 0.0610(10) Uani 1.000
C(1) 0.5234(5) 0.2005(2) 0.0827(2) 0.0350(10) Uani 1.000
C(2) 0.6172(5) 0.1259(2) 0.1132(2) 0.0430(10) Uani 1.000
C(3) 0.7008(6) 0.0743(2) 0.0540(3) 0.0510(10) Uani 1.000
C(4) 0.6924(5) 0.0972(2) -0.0345(3) 0.0490(10) Uani 1.000
C(5) 0.5970(6) 0.1704(3) -0.0675(3) 0.0530(10) Uani 1.000
C(6) 0.5122(6) 0.2208(2) -0.0083(2) 0.0450(10) Uani 1.000
C(7) 0.3905(5) 0.2167(2) 0.2313(2) 0.0370(10) Uani 1.000
C(8) 0.5100(6) 0.2183(3) 0.3164(2) 0.0510(10) Uani 1.000
C(9) 0.4588(7) 0.1713(3) 0.3878(3) 0.0580(10) Uani 1.000
C(10) 0.2839(6) 0.1232(2) 0.3731(3) 0.0520(10) Uani 1.000
C(11) 0.1607(6) 0.1205(2) 0.2897(3) 0.0470(10) Uani 1.000
C(12) 0.2162(5) 0.1668(2) 0.2190(2) 0.0410(10) Uani 1.000
C(13) 0.6141(5) 0.3286(2) 0.1741(2) 0.0350(10) Uani 1.000
C(14) 0.8176(5) 0.3162(2) 0.1673(3) 0.0440(10) Uani 1.000
C(15) 0.8962(6) 0.4480(2) 0.2106(3) 0.0510(10) Uani 1.000
C(16) 0.5672(6) 0.4072(2) 0.2012(3) 0.0540(10) Uani 1.000
C(17) 0.4474(5) 0.2620(2) 0.1478(2) 0.0350(10) Uani 1.000
H(1) 0.205(8) 0.328(3) 0.130(4) 0.047 Uiso 1.000
H(2) 0.6241(5) 0.1103(2) 0.1759(2) 0.058 Uiso 1.000
H(3) 0.7636(6) 0.0227(2) 0.0758(3) 0.062 Uiso 1.000
H(5) 0.5952(6) 0.1871(3) -0.1296(3) 0.067 Uiso 1.000
H(6) 0.4420(6) 0.2709(2) -0.0303(2) 0.056 Uiso 1.000
H(8) 0.6313(6) 0.2523(3) 0.3251(2) 0.059 Uiso 1.000
H(9) 0.5433(7) 0.1737(3) 0.4463(3) 0.072 Uiso 1.000
H(11) 0.0364(6) 0.0883(2) 0.2818(3) 0.061 Uiso 1.000
H(12) 0.1357(5) 0.1620(2) 0.1598(2) 0.055 Uiso 1.000
H(14) 0.8584(5) 0.2630(2) 0.1468(3) 0.051 Uiso 1.000
H(15) 0.9969(6) 0.4916(2) 0.2198(3) 0.057 Uiso 1.000
H(16) 0.4266(6) 0.4184(2) 0.2070(3) 0.063 Uiso 1.000

loop_
_atom_type_symbol
_atom_type_description
_atom_type_scat_dispersion_real
_atom_type_scat_dispersion_imag
_atom_type_scat_source
cl 'Chlorine    ' .3480 .7020 ' Int. Tab. C, 4.2.6.8, 6.1.1.4'
'o ' 'Oxygen      ' .0470 .0320 ' Int. Tab. C, 4.2.6.8, 6.1.1.4'
'n ' 'Nitrogen    ' .0290 .0180 ' Int. Tab. C, 4.2.6.8, 6.1.1.4'
'c ' 'Carbon      ' .0170 .0090 ' Int. Tab. C, 4.2.6.8, 6.1.1.4'
'h ' 'Hydrogen    ' .0000 .0000 ' Int. Tab. C, 4.2.6.8, 6.1.1.4'

loop_
_geom_angle_atom_site_label_1
_geom_angle_atom_site_label_2
_geom_angle_atom_site_label_3
_geom_angle
_geom_angle_publ_flag
H(1) O(1) C(17) 114(4) no
C(14) N(1) C(15) 116.0(3) no
C(16) N(2) C(15) 115.8(3) no
C(6) C(1) C(2) 118.4(3) no
C(17) C(1) C(2) 121.7(3) no
C(17) C(1) C(6) 119.8(3) no
H(2) C(2) C(3) 119.8(4) no
C(1) C(2) C(3) 120.6(3) no
C(1) C(2) H(2) 119.6(4) no
C(2) C(3) H(3) 119.7(5) no
C(4) C(3) H(3) 120.8(5) no
C(4) C(3) C(2) 119.5(4) no
C(3) C(4) C(5) 121.4(3) no
Cl(1) C(4) C(5) 119.3(3) no
Cl(1) C(4) C(3) 119.3(3) no
C(6) C(5) H(5) 120.2(5) no
C(4) C(5) H(5) 121.1(5) no
C(4) C(5) C(6) 118.6(3) no
C(5) C(6) H(6) 119.8(4) no
C(1) C(6) H(6) 118.8(4) no
C(1) C(6) C(5) 121.4(3) no
C(12) C(7) C(17) 117.8(3) no
C(8) C(7) C(17) 123.8(3) no
C(8) C(7) C(12) 118.3(3) no
H(8) C(8) C(7) 118.6(4) no
C(9) C(8) C(7) 121.3(4) no
C(9) C(8) H(8) 120.1(4) no
H(9) C(9) C(10) 121.4(5) no
C(8) C(9) C(10) 118.6(4) no
C(8) C(9) H(9) 119.9(5) no
C(9) C(10) C(11) 121.7(4) no
Cl(2) C(10) C(11) 118.7(3) no
Cl(2) C(10) C(9) 119.6(3) no
H(11) C(11) C(10) 120.1(4) no
C(12) C(11) C(10) 118.7(4) no
C(12) C(11) H(11) 121.1(5) no
C(7) C(12) C(11) 121.4(3) no
H(12) C(12) C(11) 118.8(4) no
H(12) C(12) C(7) 119.8(4) no
C(17) C(13) C(14) 123.1(3) no
C(16) C(13) C(14) 114.9(3) no
C(16) C(13) C(17) 121.9(3) no
N(1) C(14) C(13) 123.3(3) no
H(14) C(14) C(13) 118.5(4) no
H(14) C(14) N(1) 118.3(4) no
H(15) C(15) N(1) 116.2(4) no
N(2) C(15) N(1) 126.4(4) no
N(2) C(15) H(15) 117.4(4) no
N(2) C(16) H(16) 118.9(4) no
C(13) C(16) H(16) 117.5(4) no
C(13) C(16) N(2) 123.6(3) no
C(1) C(17) C(7) 110.6(3) no
C(13) C(17) C(7) 112.1(3) no
C(13) C(17) C(1) 108.8(2) no
O(1) C(17) C(7) 110.2(2) no
O(1) C(17) C(1) 106.3(3) no
O(1) C(17) C(13) 108.7(3) no

loop_
_geom_bond_atom_site_label_1
_geom_bond_atom_site_label_2
_geom_bond_site_symmetry_1
_geom_bond_site_symmetry_2
_geom_bond_distance
_geom_bond_publ_flag
Cl(1) C(4) . . 1.744(4) no
Cl(2) C(10) . . 1.744(4) no
O(1) C(17) . . 1.417(4) no
O(1) H(1) . . 0.82(5) no
N(1) C(14) . . 1.337(5) no
N(1) C(15) . . 1.316(5) no
N(2) C(15) . . 1.324(5) no
N(2) C(16) . . 1.329(5) no
C(1) C(2) . . 1.393(5) no
C(1) C(6) . . 1.384(5) no
C(1) C(17) . . 1.520(4) no
C(2) C(3) . . 1.383(5) no
C(2) H(2) . . 0.960(5) no
C(3) C(4) . . 1.360(6) no
C(3) H(3) . . 0.960(6) no
C(4) C(5) . . 1.387(6) no
C(5) C(6) . . 1.376(5) no
C(5) H(5) . . 0.960(5) no
C(6) H(6) . . 0.960(5) no
C(7) C(8) . . 1.386(5) no
C(7) C(12) . . 1.389(5) no
C(7) C(17) . . 1.535(4) no
C(8) C(9) . . 1.386(5) no
C(8) H(8) . . 0.960(6) no
C(9) C(10) . . 1.377(6) no
C(9) H(9) . . 0.960(6) no
C(10) C(11) . . 1.376(6) no
C(11) C(12) . . 1.382(5) no
C(11) H(11) . . 0.960(5) no
C(12) H(12) . . 0.960(5) no
C(13) C(14) . . 1.374(5) no
C(13) C(16) . . 1.374(5) no
C(13) C(17) . . 1.540(5) no
C(14) H(14) . . 0.960(5) no
C(15) H(15) . . 0.960(6) no
C(16) H(16) . . 0.960(5) no

loop_
_geom_torsion_atom_site_label_1
_geom_torsion_atom_site_label_2
_geom_torsion_atom_site_label_3
_geom_torsion_atom_site_label_4
_geom_torsion
_geom_torsion_publ_flag
O(1) C(17) C(1) C(6) 37.1(4) yes
O(1) C(17) C(1) C(2) -147.3(3) yes
O(1) C(17) C(7) C(8) -137.7(3) yes
O(1) C(17) C(7) C(12) 46.7(4) yes
O(1) C(17) C(13) C(14) -137.1(3) yes
O(1) C(17) C(13) C(16) 39.0(4) yes
? ? ? ? ? ?

loop_
_cod_changelog_entry_id
_cod_changelog_entry_author
_cod_changelog_entry_date
_cod_changelog_entry_text
1 'Vaitkus, Antanas' 2022-10-03T15:05:00+03:00
;
 Added the '-x,-y,-z' and 'x+1/2,-y+1/2,z+1/2' symmetry operations to
 the space group symmetry operation list after consulting the original
 publication. Updated space group information.
;

loop_
_cod_related_entry_id
_cod_related_entry_database
_cod_related_entry_code
1 ChemSpider 141887
